data_2013696
loop_
_publ_author_name
'Park, Hyun Min'
'Lee, Hwack Joo'
'Park, Sang Hyun'
'Yoo, Han Ill'

_publ_section_title
;
 Lanthanum indium oxide from X-ray powder diffraction
;
_journal_issue 12
_journal_name_full 'Acta Crystallographica Section C'
_journal_page_first i131
_journal_page_last i132
_journal_paper_doi 10.1107/S0108270103024806
_journal_volume 59
_journal_year 2003
_chemical_formula_iupac 'La In O3'
_chemical_formula_moiety 'In La O3'
_chemical_formula_structural 'La In O3'
_chemical_formula_sum 'In La O3'
_chemical_formula_weight 301.73
_chemical_name_systematic
;
Lanthanum Indium Oxide
;
_space_group_IT_number 62
_symmetry_cell_setting orthorhombic
_symmetry_space_group_name_Hall '-P 2ac 2n'
_symmetry_space_group_name_H-M 'P n m a'
_cell_angle_alpha 90.00
_cell_angle_beta 90.00
_cell_angle_gamma 90.00
_cell_formula_units_Z 4
_cell_length_a 5.94040(10)
_cell_length_b 8.21580(10)
_cell_length_c 5.72290(10)
_cell_measurement_temperature 295
_cell_volume 279.307(8)
_computing_cell_refinement 'FULLPROF98 (Carvajal, 2000))'
_computing_data_collection 'D/max-B Software (Rigaku Corporation, 1990)'
_computing_molecular_graphics 'ATOMS (Dowty, 1997)'
_computing_publication_material 'PLATON (Spek, 1990)'
_computing_structure_refinement FULLPROF98
_diffrn_ambient_temperature 295
_diffrn_measurement_device_type 'Rigaku D/max-B'
_diffrn_radiation_monochromator graphite
_diffrn_radiation_type 'Cu K\a'
_diffrn_radiation_wavelength 1.5418
_exptl_absorpt_coefficient_mu 180.73
_exptl_absorpt_correction_T_max none
_exptl_absorpt_correction_T_min none
_exptl_absorpt_correction_type none
_exptl_absorpt_process_details none
_exptl_crystal_density_diffrn 7.173
_exptl_crystal_density_meas ?
_exptl_crystal_F_000 520
_refine_ls_extinction_method none
_refine_ls_goodness_of_fit_all 0.81
_refine_ls_matrix_type fullcycle
_refine_ls_number_parameters 30
_refine_ls_R_factor_all 0.0304
_refine_ls_shift/su_max 0.01
_refine_ls_structure_factor_coef Inet
_cod_data_source_file sq1033.cif
_cod_data_source_block I
_cod_depositor_comments
;
The following automatic conversions were performed:

'_exptl_crystal_density_meas' value 'not measured' was changed to '?'
- the value is perceived as not measured.

Automatic conversion script
Id: cif_fix_values 3008 2015-01-20 13:52:24Z robertas 
;
_cod_original_sg_symbol_Hall '-p 2ac 2n'
_cod_database_code 2013696

loop_
_symmetry_equiv_pos_as_xyz
'x, y, z'
'x+1/2, -y+1/2, -z+1/2'
'-x, y+1/2, -z'
'-x+1/2, -y, z+1/2'
'-x, -y, -z'
'-x+1/2, y+1/2, z+1/2'
'x, -y+1/2, z'
'x+1/2, y, -z+1/2'

loop_
_atom_site_label
_atom_site_fract_x
_atom_site_fract_y
_atom_site_fract_z
_atom_site_U_iso_or_equiv
_atom_site_occupancy
_atom_site_type_symbol
O1 0.029(5) 0.25 0.615(5) 1.12(8) 1.0 O
O2 0.209(3) 0.0623(17) 0.192(4) 0.21(6) 1.0 O
In 0 0 0.5 0.15(2) 1.0 In
La -0.0551(4) 0.25 0.0169(9) 0.24(2) 1.0 La

loop_
_atom_type_symbol
_atom_type_description
_atom_type_scat_dispersion_real
_atom_type_scat_dispersion_imag
_atom_type_scat_source
La La -1.4094 9.0376 'International Tables Vol C Tables 4.2.6.8 and 6.1.1.4'
In In 0.0822 5.0449 'International Tables Vol C Tables 4.2.6.8 and 6.1.1.4'
O O 0.0492 0.0322 'International Tables Vol C Tables 4.2.6.8 and 6.1.1.4'

loop_
_geom_angle_atom_site_label_1
_geom_angle_atom_site_label_2
_geom_angle_atom_site_label_3
_geom_angle_site_symmetry_1
_geom_angle_site_symmetry_3
_geom_angle
_geom_angle_publ_flag
O2 In O1 4 . 90.4(8) y
O2 In O1 4 5_556 89.6(8) y
O2 In O2 4 . 90.6(3) y
O1 In O2 . . 88.8(8) y
O1 In O2 5_556 . 91.2(8) y
O2 In O2 4 5_556 89.4(3) y
O1 In O2 . 5_556 91.2(8) y
O1 In O2 5_556 5_556 88.8(8) y
O1 La O2 1_554 . 105.5(7) y
O1 La O1 1_554 2_455 85.2(6) y
O2 La O1 . 2_455 137.9(5) y
O1 La O2 1_554 2_455 136.2(6) y
O2 La O2 . 2_455 116.8(4) y
O1 La O2 2_455 2_455 71.4(7) no
O1 La O2 1_554 5 70.9(5) no
O2 La O2 . 5 79.4(7) no
O1 La O2 2_455 5 65.7(4) no
O2 La O2 2_455 5 126.0(3) y
O1 La O2 1_554 3 70.9(5) y
O1 La O2 2_455 3 65.7(4) y
O2 La O2 2_455 3 65.8(2) y
O2 La O2 5 3 119.2(7) y

loop_
_geom_bond_atom_site_label_1
_geom_bond_atom_site_label_2
_geom_bond_site_symmetry_2
_geom_bond_distance
_geom_bond_publ_flag
In O2 4 2.11(2) y
In O1 . 2.164(9) y
In O1 5_556 2.164(9) y
In O2 . 2.22(2) y
In O2 5_556 2.22(2) y
La O1 1_554 2.35(3) y
La O2 . 2.417(16) ?
La O1 2_455 2.59(3) y
La O2 2_455 2.67(2) y
La O2 5 2.975(17) y
La O2 3 2.975(17) y
